data_7225152
loop_
_publ_author_name
'Nauha, Elisa'
'Naumov, Pan\<ce'
'Lusi, Matteo'

_publ_section_title
;
 Fine-tuning of a thermosalient phase transition by solid solutions
;
_journal_issue 25
_journal_name_full CrystEngComm
_journal_page_first 4699
_journal_paper_doi 10.1039/C6CE00762G
_journal_volume 18
_journal_year 2016
_chemical_formula_sum 'C10 H8 Br1.75 Cl0.25 N2 Zn'
_chemical_formula_weight 370.40
_chemical_name_systematic
;
 ?
;
_space_group_crystal_system monoclinic
_space_group_IT_number 15
_space_group_name_Hall '-C 2yc'
_space_group_name_H-M_alt 'C 1 2/c 1'
_symmetry_space_group_name_Hall '-C 2yc'
_symmetry_space_group_name_H-M 'C 1 2/c 1'
_atom_sites_solution_hydrogens geom
_audit_creation_method SHELXL-2013
_audit_update_record
;
2016-03-18 deposited with the CCDC.
2016-05-09 downloaded from the CCDC.
;
_cell_angle_alpha 90
_cell_angle_beta 97.568(9)
_cell_angle_gamma 90
_cell_formula_units_Z 4
_cell_length_a 10.755(6)
_cell_length_b 14.818(8)
_cell_length_c 7.775(4)
_cell_measurement_temperature 300(2)
_cell_volume 1228.3(11)
_computing_structure_refinement 'SHELXL-2013 (Sheldrick, 2013)'
_diffrn_ambient_temperature 300(2)
_diffrn_measured_fraction_theta_full 1.000
_diffrn_measured_fraction_theta_max 0.999
_diffrn_radiation_type MoK\a
_diffrn_radiation_wavelength 0.71073
_diffrn_reflns_av_R_equivalents 0.0384
_diffrn_reflns_av_unetI/netI 0.0242
_diffrn_reflns_Laue_measured_fraction_full 1.000
_diffrn_reflns_Laue_measured_fraction_max 0.999
_diffrn_reflns_limit_h_max 15
_diffrn_reflns_limit_h_min -15
_diffrn_reflns_limit_k_max 19
_diffrn_reflns_limit_k_min -20
_diffrn_reflns_limit_l_max 10
_diffrn_reflns_limit_l_min -10
_diffrn_reflns_number 15529
_diffrn_reflns_point_group_measured_fraction_full 1.000
_diffrn_reflns_point_group_measured_fraction_max 0.999
_diffrn_reflns_theta_full 25.242
_diffrn_reflns_theta_max 29.988
_diffrn_reflns_theta_min 2.353
_exptl_absorpt_coefficient_mu 7.725
_exptl_absorpt_correction_T_max 0.7460
_exptl_absorpt_correction_T_min 0.4669
_exptl_absorpt_correction_type multi-scan
_exptl_absorpt_process_details sadabs
_exptl_crystal_colour colorless
_exptl_crystal_density_diffrn 2.003
_exptl_crystal_description needle
_exptl_crystal_F_000 710
_exptl_crystal_size_max 0.270
_exptl_crystal_size_mid 0.050
_exptl_crystal_size_min 0.040
_refine_diff_density_max 0.464
_refine_diff_density_min -0.275
_refine_diff_density_rms 0.072
_refine_ls_extinction_method none
_refine_ls_goodness_of_fit_ref 1.042
_refine_ls_hydrogen_treatment constr
_refine_ls_matrix_type full
_refine_ls_number_parameters 79
_refine_ls_number_reflns 1792
_refine_ls_number_restraints 0
_refine_ls_restrained_S_all 1.042
_refine_ls_R_factor_all 0.0587
_refine_ls_R_factor_gt 0.0313
_refine_ls_shift/su_max 0.001
_refine_ls_shift/su_mean 0.000
_refine_ls_structure_factor_coef Fsqd
_refine_ls_weighting_details 'w=1/[\s^2^(Fo^2^)+(0.0332P)^2^+0.4802P] where P=(Fo^2^+2Fc^2^)/3'
_refine_ls_weighting_scheme calc
_refine_ls_wR_factor_gt 0.0633
_refine_ls_wR_factor_ref 0.0706
_reflns_Friedel_coverage 0.000
_reflns_number_gt 1247
_reflns_number_total 1792
_reflns_threshold_expression 'I > 2\s(I)'
_cod_data_source_file c6ce00762g3.cif
_cod_data_source_block 1x90_ratio300K
_cod_depositor_comments 'Adding full bibliography for 7225150--7225163.cif.'
_cod_original_cell_volume 1228.2(12)
_cod_database_code 7225152
_shelx_space_group_comment
;
The symmetry employed for this shelxl refinement is uniquely defined
by the following loop, which should always be used as a source of
symmetry information in preference to the above space-group names.
They are only intended as comments.
;
_shelx_estimated_absorpt_t_min 0.230
_shelx_estimated_absorpt_t_max 0.748
_shelxl_version_number 2013-4

loop_
_space_group_symop_operation_xyz
'x, y, z'
'-x, y, -z+1/2'
'x+1/2, y+1/2, z'
'-x+1/2, y+1/2, -z+1/2'
'-x, -y, -z'
'x, -y, z-1/2'
'-x+1/2, -y+1/2, -z'
'x+1/2, -y+1/2, z-1/2'

loop_
_atom_site_label
_atom_site_type_symbol
_atom_site_fract_x
_atom_site_fract_y
_atom_site_fract_z
_atom_site_U_iso_or_equiv
_atom_site_adp_type
_atom_site_occupancy
_atom_site_site_symmetry_order
_atom_site_calc_flag
_atom_site_refinement_flags_posn
_atom_site_refinement_flags_adp
_atom_site_refinement_flags_occupancy
_atom_site_disorder_assembly
_atom_site_disorder_group
Zn1 Zn 0.0000 0.29909(2) 0.2500 0.04328(17) Uani 1 2 d S T P . .
Br1 Br -0.01260(10) 0.21471(7) -0.00418(15) 0.0601(3) Uani 0.877(4) 1 d . . P A 1
Cl1 Cl -0.0563(13) 0.2252(10) -0.015(2) 0.045(3) Uani 0.123(4) 1 d . . P A 2
N1 N 0.11980(19) 0.40528(13) 0.2246(2) 0.0418(5) Uani 1 1 d . . . . .
C1 C 0.0664(3) 0.48714(16) 0.2341(3) 0.0429(6) Uani 1 1 d . . . . .
C2 C 0.1337(3) 0.5648(2) 0.2130(4) 0.0643(8) Uani 1 1 d . . . . .
H2 H 0.0969 0.6212 0.2214 0.077 Uiso 1 1 calc R U . . .
C3 C 0.2555(4) 0.5579(3) 0.1797(5) 0.0812(11) Uani 1 1 d . . . . .
H3 H 0.3019 0.6097 0.1657 0.097 Uiso 1 1 calc R U . . .
C4 C 0.3084(3) 0.4745(3) 0.1670(4) 0.0756(10) Uani 1 1 d . . . . .
H4 H 0.3904 0.4689 0.1428 0.091 Uiso 1 1 calc R U . . .
C5 C 0.2377(3) 0.3993(2) 0.1908(4) 0.0594(7) Uani 1 1 d . . . . .
H5 H 0.2734 0.3425 0.1831 0.071 Uiso 1 1 calc R U . . .

loop_
_atom_site_aniso_label
_atom_site_aniso_U_11
_atom_site_aniso_U_22
_atom_site_aniso_U_33
_atom_site_aniso_U_23
_atom_site_aniso_U_13
_atom_site_aniso_U_12
Zn1 0.0556(3) 0.0332(2) 0.0430(2) 0.000 0.01347(19) 0.000
Br1 0.0829(7) 0.0534(3) 0.0465(4) -0.0111(2) 0.0177(4) -0.0059(4)
Cl1 0.064(8) 0.029(4) 0.039(3) 0.002(3) 0.000(5) -0.015(5)
N1 0.0409(12) 0.0435(12) 0.0411(10) 0.0017(8) 0.0060(9) -0.0015(9)
C1 0.0560(16) 0.0382(13) 0.0330(11) 0.0017(9) -0.0003(11) -0.0052(11)
C2 0.076(2) 0.0491(17) 0.0653(18) 0.0074(13) 0.0008(16) -0.0148(15)
C3 0.086(3) 0.081(3) 0.076(2) 0.0112(19) 0.0062(19) -0.043(2)
C4 0.0508(19) 0.110(3) 0.067(2) 0.006(2) 0.0090(15) -0.022(2)
C5 0.0474(17) 0.077(2) 0.0551(16) 0.0007(14) 0.0104(13) 0.0003(15)

loop_
_atom_type_symbol
_atom_type_description
_atom_type_scat_dispersion_real
_atom_type_scat_dispersion_imag
_atom_type_scat_source
C C 0.0033 0.0016 'International Tables Vol C Tables 4.2.6.8 and 6.1.1.4'
H H 0.0000 0.0000 'International Tables Vol C Tables 4.2.6.8 and 6.1.1.4'
N N 0.0061 0.0033 'International Tables Vol C Tables 4.2.6.8 and 6.1.1.4'
Cl Cl 0.1484 0.1585 'International Tables Vol C Tables 4.2.6.8 and 6.1.1.4'
Zn Zn 0.2839 1.4301 'International Tables Vol C Tables 4.2.6.8 and 6.1.1.4'
Br Br -0.2901 2.4595 'International Tables Vol C Tables 4.2.6.8 and 6.1.1.4'

loop_
_geom_angle_atom_site_label_1
_geom_angle_atom_site_label_2
_geom_angle_atom_site_label_3
_geom_angle
_geom_angle_site_symmetry_1
_geom_angle_site_symmetry_3
N1 Zn1 N1 80.37(12) 2 .
N1 Zn1 Br1 107.23(6) 2 2
N1 Zn1 Br1 121.64(6) . 2
N1 Zn1 Br1 121.64(6) 2 .
N1 Zn1 Br1 107.23(6) . .
Br1 Zn1 Br1 115.01(7) 2 .
N1 Zn1 Cl1 110.4(3) 2 .
N1 Zn1 Cl1 111.5(4) . .
N1 Zn1 Cl1 111.5(4) 2 2
N1 Zn1 Cl1 110.4(3) . 2
Cl1 Zn1 Cl1 124.2(7) . 2
C5 N1 C1 119.6(2) . .
C5 N1 Zn1 126.30(19) . .
C1 N1 Zn1 113.94(17) . .
N1 C1 C2 120.6(3) . .
N1 C1 C1 115.85(14) . 2
C2 C1 C1 123.49(19) . 2
C3 C2 C1 119.2(3) . .
C3 C2 H2 120.4 . .
C1 C2 H2 120.4 . .
C4 C3 C2 119.8(3) . .
C4 C3 H3 120.1 . .
C2 C3 H3 120.1 . .
C3 C4 C5 118.7(3) . .
C3 C4 H4 120.7 . .
C5 C4 H4 120.7 . .
N1 C5 C4 122.0(3) . .
N1 C5 H5 119.0 . .
C4 C5 H5 119.0 . .

loop_
_geom_bond_atom_site_label_1
_geom_bond_atom_site_label_2
_geom_bond_distance
_geom_bond_site_symmetry_2
Zn1 N1 2.059(2) 2
Zn1 N1 2.059(2) .
Zn1 Br1 2.3274(16) 2
Zn1 Br1 2.3274(16) .
Zn1 Cl1 2.340(18) .
Zn1 Cl1 2.341(18) 2
N1 C5 1.331(3) .
N1 C1 1.348(3) .
C1 C2 1.381(4) .
C1 C1 1.482(5) 2
C2 C3 1.371(5) .
C2 H2 0.9300 .
C3 C4 1.369(5) .
C3 H3 0.9300 .
C4 C5 1.376(5) .
C4 H4 0.9300 .
C5 H5 0.9300 .

loop_
_geom_torsion_atom_site_label_1
_geom_torsion_atom_site_label_2
_geom_torsion_atom_site_label_3
_geom_torsion_atom_site_label_4
_geom_torsion
_geom_torsion_site_symmetry_1
_geom_torsion_site_symmetry_4
C5 N1 C1 C2 -1.5(4) . .
Zn1 N1 C1 C2 -177.63(19) . .
C5 N1 C1 C1 177.9(2) . 2
Zn1 N1 C1 C1 1.7(3) . 2
N1 C1 C2 C3 1.0(4) . .
C1 C1 C2 C3 -178.3(3) 2 .
C1 C2 C3 C4 0.3(5) . .
C2 C3 C4 C5 -0.9(5) . .
C1 N1 C5 C4 0.8(4) . .
Zn1 N1 C5 C4 176.4(2) . .
C3 C4 C5 N1 0.4(5) . .
